data_7701589
loop_
_publ_author_name
'Diaz-Rodriguez, Roberto M'
'Robertson, Katherine N.'
'Thompson, Alison'

_publ_section_title
;
 Classifying donor strengths of dipyrrinato/aza-dipyrrinato ligands.
;
_journal_issue 22
_journal_name_full 'Dalton transactions (Cambridge, England : 2003)'
_journal_page_first 7546
_journal_page_last 7550
_journal_paper_doi 10.1039/c9dt01148j
_journal_volume 48
_journal_year 2019
_chemical_formula_moiety 'C30 H37 Br N4 O2 Pd'
_chemical_formula_sum 'C30 H37 Br N4 O2 Pd'
_chemical_formula_weight 671.94
_space_group_crystal_system monoclinic
_space_group_IT_number 15
_space_group_name_Hall '-C 2yc'
_space_group_name_H-M_alt 'C 1 2/c 1'
_atom_sites_solution_hydrogens geom
_atom_sites_solution_primary difmap
_audit_creation_method SHELXL-2018/1
_audit_update_record
;
2019-02-21 deposited with the CCDC.	2019-04-23 downloaded from the CCDC.
;
_cell_angle_alpha 90
_cell_angle_beta 117.7910(10)
_cell_angle_gamma 90
_cell_formula_units_Z 8
_cell_length_a 23.004(3)
_cell_length_b 17.226(2)
_cell_length_c 16.384(2)
_cell_measurement_reflns_used 9334
_cell_measurement_temperature 125(2)
_cell_measurement_theta_max 28.58
_cell_measurement_theta_min 2.38
_cell_volume 5743.6(12)
_computing_cell_refinement 'Bruker SAINT'
_computing_data_collection 'Bruker APEX2'
_computing_data_reduction 'Bruker SAINT'
_computing_structure_refinement 'SHELXL-2018/1 (Sheldrick, 2018)'
_computing_structure_solution 'SHELXT-2014 (Sheldrick, 2014)'
_diffrn_ambient_temperature 125(2)
_diffrn_measured_fraction_theta_full 1.000
_diffrn_measured_fraction_theta_max 0.936
_diffrn_measurement_device_type 'Bruker APEX-II CCD'
_diffrn_measurement_method '\f and \w scans'
_diffrn_radiation_monochromator graphite
_diffrn_radiation_source 'sealed tube'
_diffrn_radiation_type MoK\a
_diffrn_radiation_wavelength 0.71073
_diffrn_reflns_av_R_equivalents 0.0305
_diffrn_reflns_av_unetI/netI 0.0259
_diffrn_reflns_Laue_measured_fraction_full 1.000
_diffrn_reflns_Laue_measured_fraction_max 0.936
_diffrn_reflns_limit_h_max 29
_diffrn_reflns_limit_h_min -30
_diffrn_reflns_limit_k_max 23
_diffrn_reflns_limit_k_min -22
_diffrn_reflns_limit_l_max 21
_diffrn_reflns_limit_l_min -21
_diffrn_reflns_number 33056
_diffrn_reflns_point_group_measured_fraction_full 1.000
_diffrn_reflns_point_group_measured_fraction_max 0.936
_diffrn_reflns_theta_full 25.242
_diffrn_reflns_theta_max 28.753
_diffrn_reflns_theta_min 1.549
_exptl_absorpt_coefficient_mu 2.071
_exptl_absorpt_correction_T_max 0.7458
_exptl_absorpt_correction_T_min 0.6073
_exptl_absorpt_correction_type multi-scan
_exptl_absorpt_process_details 'SADABS; Bruker 2009'
_exptl_crystal_colour 'dark red-orange'
_exptl_crystal_density_diffrn 1.554
_exptl_crystal_description 'square plate'
_exptl_crystal_F_000 2736
_exptl_crystal_size_max 0.500
_exptl_crystal_size_mid 0.450
_exptl_crystal_size_min 0.200
_refine_diff_density_max 1.200
_refine_diff_density_min -1.000
_refine_diff_density_rms 0.116
_refine_ls_extinction_method none
_refine_ls_goodness_of_fit_ref 1.147
_refine_ls_hydrogen_treatment constr
_refine_ls_matrix_type full
_refine_ls_number_parameters 353
_refine_ls_number_reflns 7006
_refine_ls_number_restraints 0
_refine_ls_restrained_S_all 1.147
_refine_ls_R_factor_all 0.0565
_refine_ls_R_factor_gt 0.0367
_refine_ls_shift/su_max 0.001
_refine_ls_shift/su_mean 0.000
_refine_ls_structure_factor_coef Fsqd
_refine_ls_weighting_details 'w=1/[\s^2^(Fo^2^)+(0.0319P)^2^+28.4228P] where P=(Fo^2^+2Fc^2^)/3'
_refine_ls_weighting_scheme calc
_refine_ls_wR_factor_gt 0.0811
_refine_ls_wR_factor_ref 0.0937
_reflns_Friedel_coverage 0.000
_reflns_number_gt 5562
_reflns_number_total 7006
_reflns_threshold_expression 'I > 2\s(I)'
_cod_data_source_file c9dt01148j2.cif
_cod_data_source_block RD015B
_cod_original_cell_volume 5743.7(12)
_cod_original_sg_symbol_H-M 'C 2/c'
_cod_database_code 7701589
_shelx_shelxl_version_number 2018/1
_shelx_space_group_comment
;
The symmetry employed for this shelxl refinement is uniquely defined
by the following loop, which should always be used as a source of
symmetry information in preference to the above space-group names.
They are only intended as comments.
;
_shelx_estimated_absorpt_t_min 0.424
_shelx_estimated_absorpt_t_max 0.682

loop_
_space_group_symop_operation_xyz
'x, y, z'
'-x, y, -z+1/2'
'x+1/2, y+1/2, z'
'-x+1/2, y+1/2, -z+1/2'
'-x, -y, -z'
'x, -y, z-1/2'
'-x+1/2, -y+1/2, -z'
'x+1/2, -y+1/2, z-1/2'

loop_
_atom_site_label
_atom_site_type_symbol
_atom_site_fract_x
_atom_site_fract_y
_atom_site_fract_z
_atom_site_U_iso_or_equiv
_atom_site_adp_type
_atom_site_occupancy
_atom_site_site_symmetry_order
_atom_site_calc_flag
_atom_site_refinement_flags_posn
_atom_site_refinement_flags_adp
Pd1 Pd 0.22638(2) 0.54430(2) 0.63664(2) 0.01792(7) Uani 1 1 d . .
Br1 Br 0.17852(2) 0.66175(2) 0.66211(2) 0.02531(9) Uani 1 1 d . .
O1 O -0.03177(12) 0.63138(15) 0.3321(2) 0.0386(7) Uani 1 1 d . .
O2 O 0.43002(13) 0.30013(17) 0.7649(2) 0.0417(7) Uani 1 1 d . .
N1 N 0.32472(12) 0.53501(16) 0.83663(17) 0.0197(5) Uani 1 1 d . .
N2 N 0.34829(12) 0.62835(16) 0.76660(18) 0.0210(5) Uani 1 1 d . .
N3 N 0.14036(12) 0.51883(15) 0.51746(17) 0.0186(5) Uani 1 1 d . .
N4 N 0.26053(12) 0.43669(16) 0.62758(17) 0.0207(5) Uani 1 1 d . .
C1 C 0.30535(15) 0.57014(18) 0.7545(2) 0.0199(6) Uani 1 1 d . .
C2 C 0.38139(15) 0.5723(2) 0.9037(2) 0.0237(7) Uani 1 1 d . .
C3 C 0.39626(15) 0.6313(2) 0.8586(2) 0.0233(7) Uani 1 1 d . .
C4 C 0.44944(16) 0.6818(2) 0.9062(2) 0.0285(7) Uani 1 1 d . .
H4 H 0.459816 0.722001 0.875486 0.034 Uiso 1 1 calc R U
C5 C 0.48616(17) 0.6697(2) 1.0009(3) 0.0333(8) Uani 1 1 d . .
H5 H 0.522235 0.703059 1.035623 0.040 Uiso 1 1 calc R U
C6 C 0.47177(18) 0.6106(2) 1.0459(2) 0.0353(9) Uani 1 1 d . .
H6 H 0.498574 0.604066 1.110427 0.042 Uiso 1 1 calc R U
C7 C 0.41876(17) 0.5605(2) 0.9987(2) 0.0305(8) Uani 1 1 d . .
H7 H 0.408579 0.520301 1.029682 0.037 Uiso 1 1 calc R U
C8 C 0.28951(16) 0.4702(2) 0.8528(2) 0.0248(7) Uani 1 1 d . .
H8 H 0.252337 0.455611 0.791583 0.030 Uiso 1 1 calc R U
C9 C 0.33323(18) 0.3985(2) 0.8901(2) 0.0303(8) Uani 1 1 d . .
H9A H 0.351783 0.384981 0.848875 0.045 Uiso 1 1 calc R U
H9B H 0.307014 0.354922 0.893388 0.045 Uiso 1 1 calc R U
H9C H 0.368929 0.409602 0.951842 0.045 Uiso 1 1 calc R U
C10 C 0.25931(18) 0.4965(2) 0.9140(3) 0.0335(8) Uani 1 1 d . .
H10A H 0.294374 0.511975 0.974566 0.050 Uiso 1 1 calc R U
H10B H 0.234205 0.453585 0.921525 0.050 Uiso 1 1 calc R U
H10C H 0.230010 0.540650 0.885102 0.050 Uiso 1 1 calc R U
C11 C 0.34252(16) 0.6813(2) 0.6917(2) 0.0258(7) Uani 1 1 d . .
H11 H 0.304244 0.663151 0.633448 0.031 Uiso 1 1 calc R U
C12 C 0.40348(18) 0.6765(2) 0.6769(3) 0.0346(8) Uani 1 1 d . .
H12A H 0.439847 0.704689 0.726364 0.052 Uiso 1 1 calc R U
H12B H 0.393680 0.699749 0.617243 0.052 Uiso 1 1 calc R U
H12C H 0.415903 0.621995 0.677570 0.052 Uiso 1 1 calc R U
C13 C 0.32720(17) 0.7636(2) 0.7097(3) 0.0305(8) Uani 1 1 d . .
H13A H 0.290949 0.762475 0.725285 0.046 Uiso 1 1 calc R U
H13B H 0.314589 0.795266 0.654218 0.046 Uiso 1 1 calc R U
H13C H 0.366207 0.786172 0.761072 0.046 Uiso 1 1 calc R U
C14 C 0.09412(15) 0.56503(19) 0.4565(2) 0.0197(6) Uani 1 1 d . .
C15 C 0.03264(15) 0.52327(19) 0.4088(2) 0.0205(6) Uani 1 1 d . .
C16 C 0.04391(15) 0.44825(18) 0.4444(2) 0.0192(6) Uani 1 1 d . .
C17 C 0.11203(15) 0.44597(18) 0.5111(2) 0.0195(6) Uani 1 1 d . .
C18 C 0.14847(15) 0.38026(19) 0.5516(2) 0.0213(6) Uani 1 1 d . .
H18 H 0.124162 0.334061 0.545145 0.026 Uiso 1 1 calc R U
C19 C 0.21694(15) 0.37345(18) 0.6009(2) 0.0215(6) Uani 1 1 d . .
C20 C 0.25306(15) 0.30319(19) 0.6198(2) 0.0214(6) Uani 1 1 d . .
C21 C 0.31934(16) 0.3249(2) 0.6617(2) 0.0239(7) Uani 1 1 d . .
C22 C 0.32152(15) 0.4075(2) 0.6649(2) 0.0218(6) Uani 1 1 d . .
C23 C 0.10744(17) 0.6448(2) 0.4357(2) 0.0262(7) Uani 1 1 d . .
H23A H 0.154876 0.654534 0.467784 0.039 Uiso 1 1 calc R U
H23B H 0.085137 0.682297 0.456554 0.039 Uiso 1 1 calc R U
H23C H 0.091110 0.650340 0.369051 0.039 Uiso 1 1 calc R U
C24 C -0.02806(16) 0.5610(2) 0.3404(2) 0.0251(7) Uani 1 1 d . .
C25 C -0.08624(16) 0.5116(2) 0.2789(3) 0.0317(8) Uani 1 1 d . .
H25A H -0.121450 0.544948 0.234959 0.048 Uiso 1 1 calc R U
H25B H -0.102009 0.483321 0.316672 0.048 Uiso 1 1 calc R U
H25C H -0.073112 0.474549 0.245217 0.048 Uiso 1 1 calc R U
C26 C -0.00143(16) 0.37997(19) 0.4215(2) 0.0263(7) Uani 1 1 d . .
H26A H -0.042194 0.395990 0.421779 0.040 Uiso 1 1 calc R U
H26B H 0.019781 0.339009 0.467411 0.040 Uiso 1 1 calc R U
H26C H -0.011503 0.360280 0.360154 0.040 Uiso 1 1 calc R U
C27 C 0.22339(16) 0.22362(19) 0.5949(2) 0.0254(7) Uani 1 1 d . .
H27A H 0.230395 0.202669 0.544534 0.038 Uiso 1 1 calc R U
H27B H 0.176149 0.226755 0.575047 0.038 Uiso 1 1 calc R U
H27C H 0.244259 0.189481 0.648749 0.038 Uiso 1 1 calc R U
C28 C 0.37921(17) 0.2757(2) 0.7011(2) 0.0269(7) Uani 1 1 d . .
C29 C 0.37751(18) 0.1967(2) 0.6620(2) 0.0326(8) Uani 1 1 d . .
H29A H 0.422300 0.180506 0.677433 0.049 Uiso 1 1 calc R U
H29B H 0.350640 0.198165 0.594840 0.049 Uiso 1 1 calc R U
H29C H 0.358469 0.159565 0.688276 0.049 Uiso 1 1 calc R U
C30 C 0.38124(16) 0.4570(2) 0.6970(2) 0.0275(7) Uani 1 1 d . .
H30A H 0.369780 0.506017 0.662718 0.041 Uiso 1 1 calc R U
H30B H 0.414579 0.429849 0.686477 0.041 Uiso 1 1 calc R U
H30C H 0.398666 0.467688 0.763048 0.041 Uiso 1 1 calc R U

loop_
_atom_site_aniso_label
_atom_site_aniso_U_11
_atom_site_aniso_U_22
_atom_site_aniso_U_33
_atom_site_aniso_U_23
_atom_site_aniso_U_13
_atom_site_aniso_U_12
Pd1 0.01287(11) 0.02058(12) 0.01488(11) 0.00018(9) 0.00190(8) -0.00196(9)
Br1 0.01730(15) 0.02711(17) 0.02474(17) -0.00567(13) 0.00411(12) -0.00134(12)
O1 0.0239(13) 0.0279(14) 0.0449(16) 0.0065(12) 0.0000(12) 0.0043(10)
O2 0.0240(13) 0.0444(16) 0.0374(15) -0.0065(13) -0.0019(11) 0.0061(12)
N1 0.0157(12) 0.0228(13) 0.0147(12) -0.0014(10) 0.0022(10) -0.0024(10)
N2 0.0149(12) 0.0221(13) 0.0192(13) 0.0001(11) 0.0023(10) -0.0036(10)
N3 0.0143(12) 0.0208(13) 0.0161(12) 0.0009(10) 0.0032(10) -0.0012(10)
N4 0.0154(12) 0.0250(14) 0.0143(12) 0.0009(10) 0.0008(10) -0.0014(10)
C1 0.0157(14) 0.0200(14) 0.0207(15) -0.0014(12) 0.0058(12) -0.0017(12)
C2 0.0178(15) 0.0254(16) 0.0208(15) -0.0033(13) 0.0032(12) -0.0032(13)
C3 0.0141(14) 0.0258(16) 0.0222(16) -0.0017(13) 0.0019(12) 0.0009(12)
C4 0.0176(15) 0.0270(17) 0.0312(18) -0.0018(14) 0.0032(14) -0.0014(13)
C5 0.0191(16) 0.0325(19) 0.0308(19) -0.0080(15) -0.0030(14) -0.0038(14)
C6 0.0269(18) 0.040(2) 0.0203(17) -0.0027(15) -0.0046(14) -0.0007(16)
C7 0.0254(17) 0.0323(19) 0.0209(16) 0.0009(14) -0.0001(14) -0.0020(14)
C8 0.0195(15) 0.0295(18) 0.0199(15) 0.0020(13) 0.0045(13) -0.0077(13)
C9 0.0314(18) 0.0298(18) 0.0242(17) 0.0041(14) 0.0085(15) -0.0017(15)
C10 0.0243(18) 0.045(2) 0.0273(18) 0.0008(16) 0.0087(15) -0.0047(16)
C11 0.0205(15) 0.0261(17) 0.0259(17) 0.0045(14) 0.0066(13) -0.0032(13)
C12 0.0293(18) 0.0312(19) 0.045(2) 0.0067(17) 0.0191(17) -0.0023(15)
C13 0.0213(16) 0.0275(18) 0.036(2) 0.0069(15) 0.0080(15) -0.0023(14)
C14 0.0158(14) 0.0254(16) 0.0160(14) -0.0012(12) 0.0057(12) -0.0004(12)
C15 0.0164(14) 0.0245(16) 0.0168(14) 0.0000(12) 0.0046(12) 0.0007(12)
C16 0.0158(14) 0.0236(16) 0.0146(13) -0.0021(12) 0.0041(11) 0.0000(12)
C17 0.0155(14) 0.0225(16) 0.0157(14) -0.0012(12) 0.0033(11) -0.0024(11)
C18 0.0190(15) 0.0235(16) 0.0169(14) -0.0016(12) 0.0045(12) -0.0027(12)
C19 0.0182(15) 0.0197(15) 0.0212(15) -0.0003(12) 0.0046(12) 0.0000(12)
C20 0.0205(15) 0.0245(16) 0.0148(14) 0.0010(12) 0.0044(12) 0.0023(12)
C21 0.0221(15) 0.0294(17) 0.0153(14) -0.0018(13) 0.0047(12) 0.0037(13)
C22 0.0164(14) 0.0306(17) 0.0155(14) -0.0022(12) 0.0049(12) 0.0016(12)
C23 0.0222(16) 0.0265(17) 0.0232(16) 0.0053(13) 0.0050(13) -0.0015(13)
C24 0.0171(15) 0.0303(18) 0.0222(16) 0.0037(13) 0.0043(13) 0.0013(13)
C25 0.0173(15) 0.0339(19) 0.0299(18) 0.0069(15) -0.0008(14) -0.0026(14)
C26 0.0163(15) 0.0236(16) 0.0303(18) 0.0012(14) 0.0035(13) -0.0004(12)
C27 0.0236(16) 0.0223(16) 0.0226(16) 0.0025(13) 0.0042(13) 0.0019(13)
C28 0.0231(16) 0.0334(19) 0.0201(16) 0.0029(14) 0.0067(13) 0.0060(14)
C29 0.0289(18) 0.038(2) 0.0250(17) -0.0002(15) 0.0074(15) 0.0109(16)
C30 0.0181(15) 0.0344(19) 0.0260(17) -0.0018(15) 0.0070(13) -0.0027(14)

loop_
_atom_type_symbol
_atom_type_description
_atom_type_scat_dispersion_real
_atom_type_scat_dispersion_imag
_atom_type_scat_source
C C 0.0033 0.0016 'International Tables Vol C Tables 4.2.6.8 and 6.1.1.4'
H H 0.0000 0.0000 'International Tables Vol C Tables 4.2.6.8 and 6.1.1.4'
Br Br -0.2901 2.4595 'International Tables Vol C Tables 4.2.6.8 and 6.1.1.4'
N N 0.0061 0.0033 'International Tables Vol C Tables 4.2.6.8 and 6.1.1.4'
O O 0.0106 0.0060 'International Tables Vol C Tables 4.2.6.8 and 6.1.1.4'
Pd Pd -0.9988 1.0072 'International Tables Vol C Tables 4.2.6.8 and 6.1.1.4'

loop_
_geom_angle_atom_site_label_1
_geom_angle_atom_site_label_2
_geom_angle_atom_site_label_3
_geom_angle
C1 Pd1 N4 93.76(11)
C1 Pd1 N3 176.47(12)
N4 Pd1 N3 88.29(10)
C1 Pd1 Br1 85.92(9)
N4 Pd1 Br1 170.68(8)
N3 Pd1 Br1 91.60(7)
C1 N1 C2 109.2(3)
C1 N1 C8 124.5(3)
C2 N1 C8 126.3(3)
C1 N2 C3 109.9(3)
C1 N2 C11 123.8(3)
C3 N2 C11 126.4(3)
C14 N3 C17 107.4(3)
C14 N3 Pd1 131.1(2)
C17 N3 Pd1 117.84(19)
C22 N4 C19 107.1(3)
C22 N4 Pd1 131.5(2)
C19 N4 Pd1 118.9(2)
N1 C1 N2 107.9(3)
N1 C1 Pd1 126.6(2)
N2 C1 Pd1 125.5(2)
C3 C2 C7 121.5(3)
C3 C2 N1 106.7(3)
C7 C2 N1 131.8(3)
C2 C3 N2 106.4(3)
C2 C3 C4 121.7(3)
N2 C3 C4 131.9(3)
C5 C4 C3 116.4(3)
C5 C4 H4 121.8
C3 C4 H4 121.8
C6 C5 C4 122.1(3)
C6 C5 H5 118.9
C4 C5 H5 118.9
C5 C6 C7 121.5(3)
C5 C6 H6 119.2
C7 C6 H6 119.2
C6 C7 C2 116.8(3)
C6 C7 H7 121.6
C2 C7 H7 121.6
N1 C8 C9 111.7(3)
N1 C8 C10 110.4(3)
C9 C8 C10 113.1(3)
N1 C8 H8 107.1
C9 C8 H8 107.1
C10 C8 H8 107.1
C8 C9 H9A 109.5
C8 C9 H9B 109.5
H9A C9 H9B 109.5
C8 C9 H9C 109.5
H9A C9 H9C 109.5
H9B C9 H9C 109.5
C8 C10 H10A 109.5
C8 C10 H10B 109.5
H10A C10 H10B 109.5
C8 C10 H10C 109.5
H10A C10 H10C 109.5
H10B C10 H10C 109.5
N2 C11 C13 110.6(3)
N2 C11 C12 111.2(3)
C13 C11 C12 113.1(3)
N2 C11 H11 107.2
C13 C11 H11 107.2
C12 C11 H11 107.2
C11 C12 H12A 109.5
C11 C12 H12B 109.5
H12A C12 H12B 109.5
C11 C12 H12C 109.5
H12A C12 H12C 109.5
H12B C12 H12C 109.5
C11 C13 H13A 109.5
C11 C13 H13B 109.5
H13A C13 H13B 109.5
C11 C13 H13C 109.5
H13A C13 H13C 109.5
H13B C13 H13C 109.5
N3 C14 C15 110.2(3)
N3 C14 C23 123.3(3)
C15 C14 C23 126.2(3)
C16 C15 C14 106.9(3)
C16 C15 C24 130.8(3)
C14 C15 C24 122.2(3)
C15 C16 C17 105.6(3)
C15 C16 C26 130.7(3)
C17 C16 C26 123.7(3)
C18 C17 N3 122.9(3)
C18 C17 C16 126.3(3)
N3 C17 C16 109.8(3)
C17 C18 C19 127.9(3)
C17 C18 H18 116.1
C19 C18 H18 116.1
C18 C19 N4 124.2(3)
C18 C19 C20 125.8(3)
N4 C19 C20 109.5(3)
C21 C20 C19 105.8(3)
C21 C20 C27 129.1(3)
C19 C20 C27 125.1(3)
C20 C21 C22 107.2(3)
C20 C21 C28 129.8(3)
C22 C21 C28 123.0(3)
N4 C22 C21 110.3(3)
N4 C22 C30 123.0(3)
C21 C22 C30 126.6(3)
C14 C23 H23A 109.5
C14 C23 H23B 109.5
H23A C23 H23B 109.5
C14 C23 H23C 109.5
H23A C23 H23C 109.5
H23B C23 H23C 109.5
O1 C24 C15 121.1(3)
O1 C24 C25 119.5(3)
C15 C24 C25 119.5(3)
C24 C25 H25A 109.5
C24 C25 H25B 109.5
H25A C25 H25B 109.5
C24 C25 H25C 109.5
H25A C25 H25C 109.5
H25B C25 H25C 109.5
C16 C26 H26A 109.5
C16 C26 H26B 109.5
H26A C26 H26B 109.5
C16 C26 H26C 109.5
H26A C26 H26C 109.5
H26B C26 H26C 109.5
C20 C27 H27A 109.5
C20 C27 H27B 109.5
H27A C27 H27B 109.5
C20 C27 H27C 109.5
H27A C27 H27C 109.5
H27B C27 H27C 109.5
O2 C28 C21 120.0(3)
O2 C28 C29 120.1(3)
C21 C28 C29 119.9(3)
C28 C29 H29A 109.5
C28 C29 H29B 109.5
H29A C29 H29B 109.5
C28 C29 H29C 109.5
H29A C29 H29C 109.5
H29B C29 H29C 109.5
C22 C30 H30A 109.5
C22 C30 H30B 109.5
H30A C30 H30B 109.5
C22 C30 H30C 109.5
H30A C30 H30C 109.5
H30B C30 H30C 109.5

loop_
_geom_bond_atom_site_label_1
_geom_bond_atom_site_label_2
_geom_bond_distance
Pd1 C1 1.989(3)
Pd1 N4 2.046(3)
Pd1 N3 2.078(2)
Pd1 Br1 2.4306(5)
O1 C24 1.219(4)
O2 C28 1.223(4)
N1 C1 1.347(4)
N1 C2 1.408(4)
N1 C8 1.475(4)
N2 C1 1.356(4)
N2 C3 1.394(4)
N2 C11 1.485(4)
N3 C14 1.331(4)
N3 C17 1.396(4)
N4 C22 1.340(4)
N4 C19 1.405(4)
C2 C3 1.389(5)
C2 C7 1.399(5)
C3 C4 1.404(5)
C4 C5 1.393(5)
C4 H4 0.9500
C5 C6 1.385(6)
C5 H5 0.9500
C6 C7 1.397(5)
C6 H6 0.9500
C7 H7 0.9500
C8 C9 1.528(5)
C8 C10 1.531(5)
C8 H8 1.0000
C9 H9A 0.9800
C9 H9B 0.9800
C9 H9C 0.9800
C10 H10A 0.9800
C10 H10B 0.9800
C10 H10C 0.9800
C11 C13 1.523(5)
C11 C12 1.533(5)
C11 H11 1.0000
C12 H12A 0.9800
C12 H12B 0.9800
C12 H12C 0.9800
C13 H13A 0.9800
C13 H13B 0.9800
C13 H13C 0.9800
C14 C15 1.448(4)
C14 C23 1.482(5)
C15 C16 1.392(4)
C15 C24 1.472(4)
C16 C17 1.433(4)
C16 C26 1.499(4)
C17 C18 1.380(4)
C18 C19 1.400(4)
C18 H18 0.9500
C19 C20 1.418(4)
C20 C21 1.400(4)
C20 C27 1.501(5)
C21 C22 1.425(5)
C21 C28 1.483(5)
C22 C30 1.489(5)
C23 H23A 0.9800
C23 H23B 0.9800
C23 H23C 0.9800
C24 C25 1.507(5)
C25 H25A 0.9800
C25 H25B 0.9800
C25 H25C 0.9800
C26 H26A 0.9800
C26 H26B 0.9800
C26 H26C 0.9800
C27 H27A 0.9800
C27 H27B 0.9800
C27 H27C 0.9800
C28 C29 1.498(5)
C29 H29A 0.9800
C29 H29B 0.9800
C29 H29C 0.9800
C30 H30A 0.9800
C30 H30B 0.9800
C30 H30C 0.9800

loop_
_geom_torsion_atom_site_label_1
_geom_torsion_atom_site_label_2
_geom_torsion_atom_site_label_3
_geom_torsion_atom_site_label_4
_geom_torsion
C2 N1 C1 N2 0.6(4)
C8 N1 C1 N2 178.1(3)
C2 N1 C1 Pd1 -177.6(2)
C8 N1 C1 Pd1 -0.1(5)
C3 N2 C1 N1 -0.4(4)
C11 N2 C1 N1 -178.9(3)
C3 N2 C1 Pd1 177.9(2)
C11 N2 C1 Pd1 -0.7(5)
C1 N1 C2 C3 -0.7(4)
C8 N1 C2 C3 -178.1(3)
C1 N1 C2 C7 177.2(4)
C8 N1 C2 C7 -0.2(6)
C7 C2 C3 N2 -177.7(3)
N1 C2 C3 N2 0.4(4)
C7 C2 C3 C4 0.0(5)
N1 C2 C3 C4 178.2(3)
C1 N2 C3 C2 -0.1(4)
C11 N2 C3 C2 178.5(3)
C1 N2 C3 C4 -177.5(4)
C11 N2 C3 C4 1.1(6)
C2 C3 C4 C5 -0.3(5)
N2 C3 C4 C5 176.8(4)
C3 C4 C5 C6 0.7(6)
C4 C5 C6 C7 -1.0(6)
C5 C6 C7 C2 0.7(6)
C3 C2 C7 C6 -0.2(5)
N1 C2 C7 C6 -177.8(4)
C1 N1 C8 C9 121.7(3)
C2 N1 C8 C9 -61.3(4)
C1 N1 C8 C10 -111.6(3)
C2 N1 C8 C10 65.4(4)
C1 N2 C11 C13 112.9(3)
C3 N2 C11 C13 -65.4(4)
C1 N2 C11 C12 -120.6(3)
C3 N2 C11 C12 61.1(4)
C17 N3 C14 C15 1.1(4)
Pd1 N3 C14 C15 -156.2(2)
C17 N3 C14 C23 -173.1(3)
Pd1 N3 C14 C23 29.6(5)
N3 C14 C15 C16 0.1(4)
C23 C14 C15 C16 174.1(3)
N3 C14 C15 C24 177.0(3)
C23 C14 C15 C24 -9.0(5)
C14 C15 C16 C17 -1.2(3)
C24 C15 C16 C17 -177.8(3)
C14 C15 C16 C26 180.0(3)
C24 C15 C16 C26 3.5(6)
C14 N3 C17 C18 167.5(3)
Pd1 N3 C17 C18 -31.8(4)
C14 N3 C17 C16 -1.9(4)
Pd1 N3 C17 C16 158.9(2)
C15 C16 C17 C18 -167.0(3)
C26 C16 C17 C18 11.9(5)
C15 C16 C17 N3 2.0(4)
C26 C16 C17 N3 -179.2(3)
N3 C17 C18 C19 -2.5(5)
C16 C17 C18 C19 165.0(3)
C17 C18 C19 N4 8.5(6)
C17 C18 C19 C20 -161.9(3)
C22 N4 C19 C18 -173.9(3)
Pd1 N4 C19 C18 21.9(4)
C22 N4 C19 C20 -2.2(4)
Pd1 N4 C19 C20 -166.3(2)
C18 C19 C20 C21 173.8(3)
N4 C19 C20 C21 2.2(4)
C18 C19 C20 C27 -4.0(5)
N4 C19 C20 C27 -175.6(3)
C19 C20 C21 C22 -1.4(4)
C27 C20 C21 C22 176.3(3)
C19 C20 C21 C28 176.0(3)
C27 C20 C21 C28 -6.4(6)
C19 N4 C22 C21 1.3(4)
Pd1 N4 C22 C21 162.7(2)
C19 N4 C22 C30 176.7(3)
Pd1 N4 C22 C30 -21.9(5)
C20 C21 C22 N4 0.1(4)
C28 C21 C22 N4 -177.5(3)
C20 C21 C22 C30 -175.1(3)
C28 C21 C22 C30 7.3(5)
C16 C15 C24 O1 164.0(4)
C14 C15 C24 O1 -12.1(5)
C16 C15 C24 C25 -16.8(5)
C14 C15 C24 C25 167.1(3)
C20 C21 C28 O2 -150.4(4)
C22 C21 C28 O2 26.6(5)
C20 C21 C28 C29 30.2(5)
C22 C21 C28 C29 -152.8(3)
